data_4344845
loop_
_publ_author_name
'Mosquera, Marta E. G.'
'Gomez-Sal, Pilar'
'Diaz, Isabel'
'Aguirre, Lina M.'
'Ienco, A.'
'Manca, Gabriele'
'Mealli, Carlo'

_publ_section_title
;
 Intriguing I2 Reduction in the Iodide for Chloride Ligand Substitution at
 a Ru(II) Complex: Role of Mixed Trihalides in the Redox Mechanism.
;
_journal_issue 1
_journal_name_full 'Inorganic chemistry'
_journal_page_first 283
_journal_paper_doi 10.1021/acs.inorgchem.5b02307
_journal_volume 55
_journal_year 2015
_chemical_compound_source 'synthesis as described'
_chemical_formula_moiety 'C20 H36 Cl2 I4 N4 Ru1'
_chemical_formula_sum 'C20 H36 Cl2 I4 N4 Ru'
_chemical_formula_weight 1012.1
_chemical_name_systematic
;
 ?
;
_space_group_IT_number 136
_symmetry_cell_setting tetragonal
_symmetry_Int_Tables_number 136
_symmetry_space_group_name_Hall '-P 4n 2n'
_symmetry_space_group_name_H-M 'P 42/m n m'
_atom_sites_solution_hydrogens geom
_atom_sites_solution_primary direct
_atom_sites_solution_secondary difmap
_audit_conform_dict_location ftp://ftp.iucr.org/pub/cif_core.dic
_audit_conform_dict_name cif_core.dic
_audit_conform_dict_version 2.4
_audit_creation_date 2014-07-10T13:33:58-00:00
_audit_creation_method 'WinGX routine CIF_UPDATE'
_cell_angle_alpha 90.000(10)
_cell_angle_beta 90
_cell_angle_gamma 90
_cell_formula_units_Z 2
_cell_length_a 11.7096(11)
_cell_length_b 11.7096(11)
_cell_length_c 13.7870(17)
_cell_measurement_reflns_used 234
_cell_measurement_temperature 200(2)
_cell_measurement_theta_max 16.43
_cell_measurement_theta_min 3.54
_cell_measurement_wavelength 0.71073
_cell_volume 1890.4(3)
_computing_cell_refinement 'Dirax/lsq (Duisenberg & Schreurs, 1989-2000)'
_computing_data_collection 'Collect (Bruker AXS BV, 1997-2004)'
_computing_data_reduction 'EvalCCD (Duisenberg & Schreurs 1990-2000)'
_computing_molecular_graphics 'Ortep-3 for Windows (Farrugia, 1997)'
_computing_publication_material 'WinGX publication routines (Farrugia, 1999)'
_computing_structure_refinement 'SHELXL-97 (Sheldrick, 2008)'
_diffrn_ambient_temperature 200(2)
_diffrn_detector 'CCD plate'
_diffrn_detector_area_resol_mean 9
_diffrn_measured_fraction_theta_full 0.991
_diffrn_measured_fraction_theta_max 0.991
_diffrn_measurement_device '95mm CCD camera on \k-goniostat'
_diffrn_measurement_device_type KappaCCD
_diffrn_measurement_method 'CCD rotation images, thick slices'
_diffrn_orient_matrix_type X=UH
_diffrn_orient_matrix_UB_11 0.01
_diffrn_orient_matrix_UB_12 0
_diffrn_orient_matrix_UB_13 0
_diffrn_orient_matrix_UB_21 0
_diffrn_orient_matrix_UB_22 0.01
_diffrn_orient_matrix_UB_23 0
_diffrn_orient_matrix_UB_31 0
_diffrn_orient_matrix_UB_32 0
_diffrn_orient_matrix_UB_33 0.01
_diffrn_radiation_monochromator graphite
_diffrn_radiation_probe x-ray
_diffrn_radiation_type MoK\a
_diffrn_radiation_wavelength 0.71073
_diffrn_reflns_av_R_equivalents 0.0766
_diffrn_reflns_av_unetI/netI 0.018
_diffrn_reflns_limit_h_max 15
_diffrn_reflns_limit_h_min -15
_diffrn_reflns_limit_k_max 14
_diffrn_reflns_limit_k_min -15
_diffrn_reflns_limit_l_max 17
_diffrn_reflns_limit_l_min -17
_diffrn_reflns_number 31291
_diffrn_reflns_reduction_process
;
 Scaled and merged with Sortav
 R.H. Blessing, (1987) Cryst. Rev. 1, 3-58
 R.H. Blessing, (1989) J. Appl. Cryst. 22, 396-397
;
_diffrn_reflns_theta_full 27.54
_diffrn_reflns_theta_max 27.54
_diffrn_reflns_theta_min 3.48
_diffrn_source 'Enraf Nonius FR590'
_exptl_absorpt_coefficient_mu 3.835
_exptl_absorpt_correction_T_max 0.222
_exptl_absorpt_correction_T_min 0.19
_exptl_absorpt_correction_type multi-scan
_exptl_absorpt_process_details
;
 R.H. Blessing, Acta Cryst. (1995), A51, 33-38
;
_exptl_crystal_colour 'dark red'
_exptl_crystal_density_diffrn 1.778
_exptl_crystal_density_method 'not measured'
_exptl_crystal_description prism
_exptl_crystal_F_000 948
_exptl_crystal_size_max 0.43
_exptl_crystal_size_mid 0.42
_exptl_crystal_size_min 0.4
_refine_diff_density_max 3.895
_refine_diff_density_min -1.077
_refine_diff_density_rms 0.263
_refine_ls_extinction_method none
_refine_ls_goodness_of_fit_ref 1.137
_refine_ls_hydrogen_treatment constr
_refine_ls_matrix_type full
_refine_ls_number_parameters 47
_refine_ls_number_reflns 1203
_refine_ls_number_restraints 9
_refine_ls_restrained_S_all 1.135
_refine_ls_R_factor_all 0.0849
_refine_ls_R_factor_gt 0.0645
_refine_ls_shift/su_max 0.035
_refine_ls_shift/su_mean 0.007
_refine_ls_structure_factor_coef Fsqd
_refine_ls_weighting_details 'calc w=1/[\s^2^(Fo^2^)+(0.0961P)^2^+31.7517P] where P=(Fo^2^+2Fc^2^)/3'
_refine_ls_weighting_scheme calc
_refine_ls_wR_factor_gt 0.1863
_refine_ls_wR_factor_ref 0.2134
_reflns_number_gt 937
_reflns_number_total 1203
_reflns_threshold_expression >2\s(I)
_cod_data_source_file ic5b02307_si_001.cif
_cod_data_source_block 1.2I2
_cod_database_code 4344845

loop_
_symmetry_equiv_pos_as_xyz
'x, y, z'
'x+1/2, -y+1/2, -z+1/2'
'-x, -y, z'
'-x+1/2, y+1/2, -z+1/2'
'y, x, -z'
'y+1/2, -x+1/2, z+1/2'
'-y+1/2, x+1/2, z+1/2'
'-y, -x, -z'
'-x, -y, -z'
'-x-1/2, y-1/2, z-1/2'
'x, y, -z'
'x-1/2, -y-1/2, z-1/2'
'-y, -x, z'
'-y-1/2, x-1/2, -z-1/2'
'y-1/2, -x-1/2, -z-1/2'
'y, x, z'

loop_
_atom_site_label
_atom_site_type_symbol
_atom_site_fract_x
_atom_site_fract_y
_atom_site_fract_z
_atom_site_U_iso_or_equiv
_atom_site_adp_type
_atom_site_occupancy
_atom_site_symmetry_multiplicity
_atom_site_calc_flag
_atom_site_refinement_flags
Ru1 Ru 0 0 0 0.0377(6) Uani 1 8 d S
I2 I 0.04511(9) 0.39278(9) 0 0.0496(4) Uani 1 2 d S
Cl1 Cl 0.1478(2) 0.1478(2) 0 0.0285(8) Uani 1 4 d S
C1 C 0.0880(9) -0.0880(9) 0.0998(12) 0.048(3) Uani 1 2 d S
C2 C 0.2027(15) -0.2027(15) 0.229(2) 0.095(6) Uani 1 2 d SU
C3 C 0.156(2) -0.156(2) 0.332(2) 0.131(9) Uani 1 2 d SU
H3A H 0.1763 -0.077 0.3398 0.197 Uiso 0.5 1 calc PR
H3B H 0.1896 -0.1997 0.384 0.197 Uiso 0.5 1 calc PR
H3C H 0.0743 -0.1636 0.3349 0.197 Uiso 0.5 1 calc PR
C4 C 0.3191(14) -0.1683(15) 0.2309(14) 0.096(5) Uani 1 1 d U
H4A H 0.3234 -0.0865 0.2326 0.144 Uiso 1 1 calc R
H4B H 0.3573 -0.1961 0.1739 0.144 Uiso 1 1 calc R
H4C H 0.3551 -0.1993 0.2876 0.144 Uiso 1 1 calc R
N1 N 0.1393(11) -0.1393(11) 0.1529(14) 0.078(5) Uani 1 2 d S

loop_
_atom_site_aniso_label
_atom_site_aniso_U_11
_atom_site_aniso_U_22
_atom_site_aniso_U_33
_atom_site_aniso_U_23
_atom_site_aniso_U_13
_atom_site_aniso_U_12
Ru1 0.0423(8) 0.0423(8) 0.0285(10) 0 0 0.0215(9)
I2 0.0468(6) 0.0618(7) 0.0403(6) 0 0 0.0038(4)
Cl1 0.0223(10) 0.0223(10) 0.041(2) 0 0 0.0057(13)
C1 0.050(5) 0.050(5) 0.046(8) 0.009(4) -0.009(4) 0.015(7)
C2 0.092(8) 0.092(8) 0.100(13) 0.046(8) -0.046(8) 0.002(11)
C3 0.143(15) 0.143(15) 0.108(18) 0.024(10) -0.024(10) 0.02(2)
C4 0.087(8) 0.107(12) 0.096(11) 0.043(10) -0.045(8) -0.003(8)
N1 0.069(6) 0.069(6) 0.097(13) 0.035(7) -0.035(7) -0.005(8)

loop_
_atom_type_symbol
_atom_type_description
_atom_type_scat_dispersion_real
_atom_type_scat_dispersion_imag
_atom_type_scat_source
C C 0.0033 0.0016 'International Tables Vol C Tables 4.2.6.8 and 6.1.1.4'
H H 0 0 'International Tables Vol C Tables 4.2.6.8 and 6.1.1.4'
Cl Cl 0.1484 0.1585 'International Tables Vol C Tables 4.2.6.8 and 6.1.1.4'
I I -0.4742 1.8119 'International Tables Vol C Tables 4.2.6.8 and 6.1.1.4'
N N 0.0061 0.0033 'International Tables Vol C Tables 4.2.6.8 and 6.1.1.4'
Ru Ru -1.2594 0.8363 'International Tables Vol C Tables 4.2.6.8 and 6.1.1.4'

loop_
_exptl_crystal_face_index_h
_exptl_crystal_face_index_k
_exptl_crystal_face_index_l
_exptl_crystal_face_perp_dist
-4 4 -1 0.243
3 4 1 0.274
5 -2 1 0.193
-2 -16 -1 0.148
7 -1 2 0.22
-5 10 -1 0.28
-6 -3 -2 0.266
7 0 6 0.141
-4 3 4 0.243
8 -7 -11 0.246
-4 -1 -6 0.295
1 4 -2 0.253
-1 -5 3 0.222

loop_
_geom_angle_atom_site_label_1
_geom_angle_atom_site_label_2
_geom_angle_atom_site_label_3
_geom_angle
_geom_angle_site_symmetry_1
_geom_angle_site_symmetry_3
C1 Ru1 C1 93.3(9) 9 11
C1 Ru1 C1 86.7(9) 9 3
C1 Ru1 C1 180.0(8) 11 3
C1 Ru1 C1 180.0(8) 9 .
C1 Ru1 C1 86.7(9) 11 .
C1 Ru1 C1 93.3(9) 3 .
C1 Ru1 Cl1 90 9 .
C1 Ru1 Cl1 90 11 .
C1 Ru1 Cl1 90 3 .
C1 Ru1 Cl1 90 . .
C1 Ru1 Cl1 90 9 9
C1 Ru1 Cl1 90 11 9
C1 Ru1 Cl1 90 3 9
C1 Ru1 Cl1 90 . 9
Cl1 Ru1 Cl1 180 . 9
N1 C1 Ru1 177.4(17) . .
C4 C2 C4 123(2) . 13
C4 C2 N1 110.8(12) . .
C4 C2 N1 110.8(12) 13 .
C4 C2 C3 102.0(16) . .
C4 C2 C3 102.0(16) 13 .
N1 C2 C3 106(2) . .
C1 N1 C2 176(2) . .

loop_
_geom_bond_atom_site_label_1
_geom_bond_atom_site_label_2
_geom_bond_distance
_geom_bond_site_symmetry_2
Ru1 C1 2.004(14) 9
Ru1 C1 2.004(14) 11
Ru1 C1 2.004(14) 3
Ru1 C1 2.004(14) .
Ru1 Cl1 2.448(4) .
Ru1 Cl1 2.448(4) 9
I2 I2 2.724(2) 9_565
C1 N1 1.12(2) .
C2 C4 1.42(2) .
C2 C4 1.42(2) 13
C2 N1 1.48(2) .
C2 C3 1.63(5) .
